data_7045083
loop_
_publ_author_name
'Qu, Jian'
'Xia, Qing'
'Ji, Wei'
'Jing, Su'
'Zhu, Dunru'
'Li, Lin'
'Huang, Ling'
'An, Zhongfu'
'Xin, Chenqi'
'Ni, Yun'
'Li, Mengxue'
'Jia, Jidong'
'Song, Yinglin'
'Huang, Wei'

_publ_section_title
;
 A ferrocene&#x2229;europium assembly showing phototriggered anticancer
 activity and fluorescent modality imaging.
;
_journal_issue 5
_journal_name_full 'Dalton transactions (Cambridge, England : 2003)'
_journal_page_first 1479
_journal_page_last 1487
_journal_paper_doi 10.1039/c7dt04492e
_journal_volume 47
_journal_year 2018
_chemical_formula_sum 'C27 H28 Cl Eu0 Fe N2 O6 Se2'
_chemical_formula_weight 725.73
_space_group_crystal_system orthorhombic
_space_group_IT_number 19
_space_group_name_Hall 'P 2ac 2ab'
_space_group_name_H-M_alt 'P 21 21 21'
_symmetry_space_group_name_Hall 'P 2ac 2ab'
_symmetry_space_group_name_H-M 'P 21 21 21'
_atom_sites_solution_hydrogens geom
_audit_creation_method SHELXL-2014/7
_audit_update_record
;
2017-01-13 deposited with the CCDC.
2017-12-18 downloaded from the CCDC.
;
_cell_angle_alpha 90
_cell_angle_beta 90
_cell_angle_gamma 90
_cell_formula_units_Z 4
_cell_length_a 10.880(4)
_cell_length_b 11.998(5)
_cell_length_c 21.837(8)
_cell_measurement_reflns_used 2663
_cell_measurement_temperature 293(2)
_cell_measurement_theta_max 17.54
_cell_measurement_theta_min 2.52
_cell_volume 2850.6(19)
_computing_cell_refinement 'SAINT (Bruker, 2005)'
_computing_data_collection 'APEX2 (Bruker, 2005)'
_computing_data_reduction SAINT
_computing_molecular_graphics SHELXTL
_computing_publication_material SHELXTL
_computing_structure_refinement 'SHELXL-2014/7 (Sheldrick, 2014)'
_diffrn_ambient_temperature 293(2)
_diffrn_measured_fraction_theta_full 1.000
_diffrn_measured_fraction_theta_max 1.000
_diffrn_measurement_device_type 'Bruker Apex2 CCD'
_diffrn_measurement_method '\w scans'
_diffrn_radiation_type MoK\a
_diffrn_radiation_wavelength 0.71073
_diffrn_reflns_av_R_equivalents 0.0689
_diffrn_reflns_av_unetI/netI 0.0740
_diffrn_reflns_Laue_measured_fraction_full 1.000
_diffrn_reflns_Laue_measured_fraction_max 1.000
_diffrn_reflns_limit_h_max 12
_diffrn_reflns_limit_h_min -12
_diffrn_reflns_limit_k_max 12
_diffrn_reflns_limit_k_min -14
_diffrn_reflns_limit_l_max 25
_diffrn_reflns_limit_l_min -25
_diffrn_reflns_number 20156
_diffrn_reflns_point_group_measured_fraction_full 1.000
_diffrn_reflns_point_group_measured_fraction_max 1.000
_diffrn_reflns_theta_full 25.004
_diffrn_reflns_theta_max 25.004
_diffrn_reflns_theta_min 1.937
_exptl_absorpt_coefficient_mu 3.220
_exptl_absorpt_correction_T_max 0.6796
_exptl_absorpt_correction_T_min 0.6437
_exptl_absorpt_correction_type multi-scan
_exptl_absorpt_process_details '(SADABS; Sheldrick, 2003)'
_exptl_crystal_colour red
_exptl_crystal_density_diffrn 1.691
_exptl_crystal_description cube
_exptl_crystal_F_000 1452
_exptl_crystal_size_max 0.170
_exptl_crystal_size_mid 0.160
_exptl_crystal_size_min 0.160
_refine_diff_density_max 0.479
_refine_diff_density_min -0.399
_refine_diff_density_rms 0.069
_refine_ls_abs_structure_details
;
 Refined as an inversion twin.
;
_refine_ls_abs_structure_Flack 0.019(18)
_refine_ls_extinction_method none
_refine_ls_goodness_of_fit_ref 0.999
_refine_ls_hydrogen_treatment constr
_refine_ls_matrix_type full
_refine_ls_number_parameters 354
_refine_ls_number_reflns 5027
_refine_ls_number_restraints 0
_refine_ls_restrained_S_all 0.999
_refine_ls_R_factor_all 0.0740
_refine_ls_R_factor_gt 0.0428
_refine_ls_shift/su_max 0.001
_refine_ls_shift/su_mean 0.000
_refine_ls_structure_factor_coef Fsqd
_refine_ls_weighting_details 'w=1/[\s^2^(Fo^2^)+(0.0355P)^2^] where P=(Fo^2^+2Fc^2^)/3'
_refine_ls_weighting_scheme calc
_refine_ls_wR_factor_gt 0.0826
_refine_ls_wR_factor_ref 0.0912
_reflns_Friedel_coverage 0.765
_reflns_Friedel_fraction_full 1.000
_reflns_Friedel_fraction_max 1.000
_reflns_number_gt 3618
_reflns_number_total 5027
_reflns_threshold_expression 'I > 2\s(I)'
_cod_data_source_file c7dt04492e2.cif
_cod_data_source_block QJC19
_cod_depositor_comments 'Adding full bibliography for 7045081--7045084.cif.'
_cod_database_code 7045083
_shelx_shelxl_version_number 2014/7
_shelx_space_group_comment
;
The symmetry employed for this shelxl refinement is uniquely defined
by the following loop, which should always be used as a source of
symmetry information in preference to the above space-group names.
They are only intended as comments.
;
_shelx_estimated_absorpt_t_min 0.611
_shelx_estimated_absorpt_t_max 0.627

loop_
_space_group_symop_operation_xyz
'x, y, z'
'-x+1/2, -y, z+1/2'
'x+1/2, -y+1/2, -z'
'-x, y+1/2, -z+1/2'

loop_
_atom_site_label
_atom_site_type_symbol
_atom_site_fract_x
_atom_site_fract_y
_atom_site_fract_z
_atom_site_U_iso_or_equiv
_atom_site_adp_type
_atom_site_occupancy
_atom_site_site_symmetry_order
_atom_site_calc_flag
_atom_site_refinement_flags_posn
_atom_site_refinement_flags_adp
Fe1 Fe 1.39454(13) 0.35969(11) 1.44624(5) 0.0540(4) Uani 1 1 d . .
N1 N 1.3151(6) 0.4286(5) 1.2241(3) 0.0399(16) Uani 1 1 d . .
Se1 Se 1.41054(8) 0.58311(7) 1.33309(4) 0.0532(3) Uani 1 1 d . .
O1 O 1.6183(5) 0.3208(5) 1.0136(3) 0.0614(17) Uani 1 1 d . .
C1 C 1.3628(8) 0.5194(7) 1.4090(4) 0.052(2) Uani 1 1 d . .
Cl1 Cl 1.0246(2) 0.7211(2) 1.17057(13) 0.0746(7) Uani 1 1 d . .
Se2 Se 1.48286(8) 0.26285(7) 1.29861(4) 0.0501(3) Uani 1 1 d . .
O2 O 1.7254(6) 0.2328(7) 0.9431(3) 0.082(2) Uani 1 1 d . .
C2 C 1.4417(10) 0.5233(8) 1.4617(5) 0.072(3) Uani 1 1 d . .
H2A H 1.5253 0.5535 1.4630 0.086 Uiso 1 1 calc R U
N2 N 1.2902(18) 1.007(2) 1.1251(18) 0.46(3) Uani 1 1 d . .
C3 C 1.3764(11) 0.4794(8) 1.5112(5) 0.072(3) Uani 1 1 d . .
H3A H 1.4071 0.4742 1.5533 0.086 Uiso 1 1 calc R U
O3 O 0.9656(14) 0.6221(9) 1.1636(10) 0.293(10) Uani 1 1 d . .
C4 C 1.2626(10) 0.4447(8) 1.4919(5) 0.067(3) Uani 1 1 d . .
H4A H 1.1985 0.4119 1.5178 0.080 Uiso 1 1 calc R U
O4 O 1.0191(12) 0.7422(13) 1.2289(4) 0.244(9) Uani 1 1 d . .
C5 C 1.2518(9) 0.4691(7) 1.4283(4) 0.050(2) Uani 1 1 d . .
H5A H 1.1800 0.4540 1.4025 0.060 Uiso 1 1 calc R U
O5 O 0.9558(7) 0.7989(7) 1.1364(3) 0.110(3) Uani 1 1 d . .
C6 C 1.4598(9) 0.2418(8) 1.3830(4) 0.060(2) Uani 1 1 d . .
O6 O 1.1363(8) 0.7005(11) 1.1470(5) 0.178(5) Uani 1 1 d . .
C7 C 1.5502(9) 0.2698(10) 1.4272(4) 0.080(3) Uani 1 1 d . .
H7A H 1.6316 0.3009 1.4185 0.096 Uiso 1 1 calc R U
C8 C 1.5044(13) 0.2423(12) 1.4852(5) 0.105(4) Uani 1 1 d . .
H8A H 1.5491 0.2509 1.5239 0.126 Uiso 1 1 calc R U
C9 C 1.3848(15) 0.1994(9) 1.4792(5) 0.091(4) Uani 1 1 d . .
H9A H 1.3317 0.1725 1.5123 0.110 Uiso 1 1 calc R U
C10 C 1.3571(10) 0.1989(7) 1.4151(5) 0.066(3) Uani 1 1 d . .
H10A H 1.2798 0.1739 1.3967 0.079 Uiso 1 1 calc R U
C11 C 1.3144(7) 0.2417(7) 1.2712(4) 0.054(2) Uani 1 1 d . .
H11A H 1.3000 0.1633 1.2632 0.081 Uiso 1 1 calc R U
H11B H 1.2582 0.2652 1.3031 0.081 Uiso 1 1 calc R U
C12 C 1.2903(8) 0.3069(6) 1.2147(4) 0.048(2) Uani 1 1 d . .
H12A H 1.2053 0.2968 1.2025 0.073 Uiso 1 1 calc R U
H12B H 1.3421 0.2792 1.1819 0.073 Uiso 1 1 calc R U
C13 C 1.2131(8) 0.4835(7) 1.2585(4) 0.051(2) Uani 1 1 d . .
H13A H 1.1824 0.4325 1.2894 0.077 Uiso 1 1 calc R U
H13B H 1.1462 0.4994 1.2304 0.077 Uiso 1 1 calc R U
C14 C 1.2531(7) 0.5914(7) 1.2894(4) 0.056(2) Uani 1 1 d . .
H14A H 1.1898 0.6136 1.3182 0.083 Uiso 1 1 calc R U
H14B H 1.2589 0.6492 1.2585 0.083 Uiso 1 1 calc R U
C15 C 1.3473(7) 0.4866(7) 1.1655(4) 0.044(2) Uani 1 1 d . .
H15A H 1.3465 0.5667 1.1716 0.066 Uiso 1 1 calc R U
H15B H 1.2874 0.4683 1.1341 0.066 Uiso 1 1 calc R U
C16 C 1.4739(8) 0.4492(6) 1.1456(4) 0.044(2) Uani 1 1 d . .
C17 C 1.4923(8) 0.4057(7) 1.0873(3) 0.047(2) Uani 1 1 d . .
H17A H 1.4278 0.4017 1.0594 0.056 Uiso 1 1 calc R U
C18 C 1.6088(8) 0.3682(7) 1.0714(3) 0.045(2) Uani 1 1 d . .
C19 C 1.7297(8) 0.2762(8) 0.9930(5) 0.061(3) Uani 1 1 d . .
C20 C 1.8331(8) 0.2878(8) 1.0334(4) 0.056(3) Uani 1 1 d . .
H20A H 1.9083 0.2591 1.0206 0.067 Uiso 1 1 calc R U
C21 C 1.8281(7) 0.3374(7) 1.0883(4) 0.044(2) Uani 1 1 d . .
C22 C 1.7100(7) 0.3778(7) 1.1096(4) 0.045(2) Uani 1 1 d . .
C23 C 1.6893(7) 0.4273(7) 1.1665(4) 0.050(2) Uani 1 1 d . .
H23A H 1.7553 0.4382 1.1929 0.060 Uiso 1 1 calc R U
C24 C 1.5744(7) 0.4599(6) 1.1843(4) 0.043(2) Uani 1 1 d . .
H24A H 1.5633 0.4898 1.2232 0.051 Uiso 1 1 calc R U
C25 C 1.9386(7) 0.3471(8) 1.1282(4) 0.059(2) Uani 1 1 d . .
H25A H 1.9168 0.3849 1.1654 0.071 Uiso 1 1 calc R U
H25B H 1.9690 0.2740 1.1377 0.071 Uiso 1 1 calc R U
H25C H 2.0011 0.3886 1.1072 0.071 Uiso 1 1 calc R U
C26 C 1.0890(16) 1.0504(12) 1.1453(8) 0.164(7) Uani 1 1 d . .
H26A H 1.0390 1.0267 1.1115 0.197 Uiso 1 1 calc R U
H26B H 1.0832 1.1298 1.1497 0.197 Uiso 1 1 calc R U
H26C H 1.0607 1.0150 1.1822 0.197 Uiso 1 1 calc R U
C27 C 1.2012(14) 1.0230(13) 1.1354(11) 0.174(9) Uani 1 1 d . .

loop_
_atom_site_aniso_label
_atom_site_aniso_U_11
_atom_site_aniso_U_22
_atom_site_aniso_U_33
_atom_site_aniso_U_23
_atom_site_aniso_U_13
_atom_site_aniso_U_12
Fe1 0.0619(8) 0.0592(8) 0.0410(7) -0.0065(6) -0.0013(7) 0.0093(7)
N1 0.047(4) 0.035(4) 0.038(4) -0.005(3) 0.003(3) -0.001(3)
Se1 0.0560(5) 0.0452(5) 0.0584(6) -0.0075(5) 0.0042(5) -0.0042(5)
O1 0.055(4) 0.078(4) 0.052(4) -0.013(3) -0.004(3) 0.002(3)
C1 0.064(6) 0.049(6) 0.042(5) -0.008(4) 0.004(5) 0.000(5)
Cl1 0.0768(17) 0.0727(18) 0.0742(18) 0.0022(15) 0.0012(16) 0.0259(15)
Se2 0.0538(5) 0.0511(5) 0.0454(5) 0.0004(4) 0.0019(4) 0.0077(4)
O2 0.072(4) 0.110(6) 0.065(4) -0.029(5) 0.008(4) 0.010(4)
C2 0.074(7) 0.076(7) 0.065(7) -0.023(6) -0.010(6) -0.006(5)
N2 0.107(15) 0.28(3) 0.99(8) 0.16(4) 0.10(3) 0.071(17)
C3 0.102(9) 0.066(7) 0.048(6) -0.010(5) 0.004(7) 0.002(7)
O3 0.254(16) 0.071(7) 0.55(3) 0.016(12) 0.057(18) -0.019(9)
C4 0.074(7) 0.064(7) 0.062(7) -0.015(5) 0.018(6) 0.000(5)
O4 0.245(13) 0.42(2) 0.066(6) -0.070(9) -0.050(8) 0.201(16)
C5 0.062(6) 0.037(5) 0.052(6) -0.008(4) 0.003(5) 0.004(5)
O5 0.112(7) 0.118(6) 0.099(6) 0.025(5) -0.006(5) 0.053(5)
C6 0.074(6) 0.060(6) 0.045(5) 0.002(5) -0.004(5) 0.015(5)
O6 0.092(7) 0.296(15) 0.146(9) 0.043(9) 0.029(6) 0.099(8)
C7 0.068(7) 0.117(9) 0.055(6) -0.011(6) -0.014(5) 0.034(6)
C8 0.119(10) 0.147(12) 0.048(7) 0.008(7) -0.010(7) 0.061(11)
C9 0.147(12) 0.075(8) 0.052(7) 0.017(6) 0.031(8) 0.037(8)
C10 0.088(8) 0.037(6) 0.072(8) 0.001(5) 0.021(6) 0.007(5)
C11 0.058(5) 0.046(6) 0.059(6) 0.015(5) -0.006(4) -0.009(5)
C12 0.054(5) 0.039(5) 0.051(6) -0.001(4) -0.002(4) -0.008(4)
C13 0.042(5) 0.060(6) 0.053(6) -0.001(5) -0.005(4) 0.007(5)
C14 0.059(5) 0.039(5) 0.069(6) 0.004(5) 0.003(5) 0.012(4)
C15 0.046(5) 0.039(5) 0.046(5) -0.005(4) 0.000(4) 0.001(4)
C16 0.050(5) 0.037(5) 0.046(5) 0.000(4) 0.000(4) -0.009(4)
C17 0.044(5) 0.052(5) 0.044(5) -0.003(4) 0.001(4) 0.003(5)
C18 0.053(5) 0.042(5) 0.041(5) -0.008(4) 0.004(4) -0.008(4)
C19 0.054(5) 0.068(7) 0.060(7) -0.013(6) 0.006(5) 0.018(5)
C20 0.053(6) 0.059(6) 0.057(6) -0.005(5) 0.008(5) 0.007(5)
C21 0.034(5) 0.038(5) 0.060(6) 0.014(5) 0.003(4) 0.000(4)
C22 0.041(5) 0.047(5) 0.047(5) 0.004(4) 0.008(4) 0.000(4)
C23 0.044(5) 0.046(5) 0.061(6) -0.018(5) -0.001(5) -0.008(4)
C24 0.047(5) 0.038(4) 0.043(5) -0.010(4) 0.002(4) 0.001(4)
C25 0.041(5) 0.070(6) 0.066(6) -0.004(5) -0.005(4) -0.005(4)
C26 0.135(15) 0.097(11) 0.26(2) 0.004(12) 0.045(15) -0.012(11)
C27 0.039(8) 0.110(12) 0.37(3) 0.005(14) 0.027(12) 0.010(8)

loop_
_atom_type_symbol
_atom_type_description
_atom_type_scat_dispersion_real
_atom_type_scat_dispersion_imag
_atom_type_scat_source
C C 0.0033 0.0016 'International Tables Vol C Tables 4.2.6.8 and 6.1.1.4'
H H 0.0000 0.0000 'International Tables Vol C Tables 4.2.6.8 and 6.1.1.4'
Cl Cl 0.1484 0.1585 'International Tables Vol C Tables 4.2.6.8 and 6.1.1.4'
Eu Eu -0.1578 3.6682 'International Tables Vol C Tables 4.2.6.8 and 6.1.1.4'
Fe Fe 0.3463 0.8444 'International Tables Vol C Tables 4.2.6.8 and 6.1.1.4'
N N 0.0061 0.0033 'International Tables Vol C Tables 4.2.6.8 and 6.1.1.4'
O O 0.0106 0.0060 'International Tables Vol C Tables 4.2.6.8 and 6.1.1.4'
Se Se -0.0929 2.2259 'International Tables Vol C Tables 4.2.6.8 and 6.1.1.4'

loop_
_geom_angle_atom_site_label_1
_geom_angle_atom_site_label_2
_geom_angle_atom_site_label_3
_geom_angle
C4 Fe1 C3 39.6(4)
C4 Fe1 C8 124.0(4)
C3 Fe1 C8 104.8(5)
C4 Fe1 C7 162.0(4)
C3 Fe1 C7 126.5(5)
C8 Fe1 C7 40.2(4)
C4 Fe1 C9 105.2(5)
C3 Fe1 C9 114.4(4)
C8 Fe1 C9 40.2(5)
C7 Fe1 C9 67.8(5)
C4 Fe1 C2 67.3(4)
C3 Fe1 C2 40.0(4)
C8 Fe1 C2 116.5(5)
C7 Fe1 C2 109.2(5)
C9 Fe1 C2 148.0(5)
C4 Fe1 C5 40.7(3)
C3 Fe1 C5 67.1(4)
C8 Fe1 C5 163.5(5)
C7 Fe1 C5 156.1(4)
C9 Fe1 C5 128.3(5)
C2 Fe1 C5 67.2(4)
C4 Fe1 C10 119.2(4)
C3 Fe1 C10 149.8(4)
C8 Fe1 C10 67.1(5)
C7 Fe1 C10 67.0(5)
C9 Fe1 C10 40.4(4)
C2 Fe1 C10 170.1(4)
C5 Fe1 C10 112.2(4)
C4 Fe1 C6 154.6(4)
C3 Fe1 C6 165.8(4)
C8 Fe1 C6 67.1(4)
C7 Fe1 C6 39.9(3)
C9 Fe1 C6 67.5(4)
C2 Fe1 C6 131.8(4)
C5 Fe1 C6 123.8(3)
C10 Fe1 C6 39.5(3)
C4 Fe1 C1 67.4(4)
C3 Fe1 C1 67.1(4)
C8 Fe1 C1 152.4(5)
C7 Fe1 C1 122.3(4)
C9 Fe1 C1 167.4(5)
C2 Fe1 C1 40.3(3)
C5 Fe1 C1 39.5(3)
C10 Fe1 C1 133.0(4)
C6 Fe1 C1 114.4(3)
C13 N1 C15 113.4(6)
C13 N1 C12 111.4(6)
C15 N1 C12 112.2(6)
C1 Se1 C14 101.9(4)
C18 O1 C19 120.9(7)
C5 C1 C2 106.6(8)
C5 C1 Se1 131.7(7)
C2 C1 Se1 121.6(7)
C5 C1 Fe1 68.8(5)
C2 C1 Fe1 67.8(5)
Se1 C1 Fe1 131.1(4)
O4 Cl1 O6 116.9(7)
O4 Cl1 O3 105.0(11)
O6 Cl1 O3 103.0(9)
O4 Cl1 O5 111.4(7)
O6 Cl1 O5 113.5(6)
O3 Cl1 O5 105.6(9)
C6 Se2 C11 99.1(4)
C3 C2 C1 107.7(9)
C3 C2 Fe1 69.0(6)
C1 C2 Fe1 71.9(5)
C3 C2 H2A 126.1
C1 C2 H2A 126.1
Fe1 C2 H2A 126.1
C4 C3 C2 109.6(10)
C4 C3 Fe1 70.0(6)
C2 C3 Fe1 71.1(6)
C4 C3 H3A 125.2
C2 C3 H3A 125.2
Fe1 C3 H3A 125.2
C3 C4 C5 108.1(9)
C3 C4 Fe1 70.4(6)
C5 C4 Fe1 71.5(5)
C3 C4 H4A 125.9
C5 C4 H4A 125.9
Fe1 C4 H4A 125.9
C1 C5 C4 107.9(9)
C1 C5 Fe1 71.7(5)
C4 C5 Fe1 67.9(5)
C1 C5 H5A 126.0
C4 C5 H5A 126.0
Fe1 C5 H5A 126.0
C10 C6 C7 107.3(8)
C10 C6 Se2 129.9(8)
C7 C6 Se2 122.9(8)
C10 C6 Fe1 69.7(5)
C7 C6 Fe1 68.2(5)
Se2 C6 Fe1 126.9(5)
C8 C7 C6 108.2(10)
C8 C7 Fe1 69.3(6)
C6 C7 Fe1 71.9(5)
C8 C7 H7A 125.9
C6 C7 H7A 125.9
Fe1 C7 H7A 125.9
C7 C8 C9 109.2(11)
C7 C8 Fe1 70.5(6)
C9 C8 Fe1 70.7(6)
C7 C8 H8A 125.4
C9 C8 H8A 125.4
Fe1 C8 H8A 125.4
C8 C9 C10 106.8(11)
C8 C9 Fe1 69.1(7)
C10 C9 Fe1 70.9(6)
C8 C9 H9A 126.6
C10 C9 H9A 126.6
Fe1 C9 H9A 126.6
C6 C10 C9 108.5(11)
C6 C10 Fe1 70.8(5)
C9 C10 Fe1 68.7(6)
C6 C10 H10A 125.8
C9 C10 H10A 125.8
Fe1 C10 H10A 125.8
C12 C11 Se2 110.7(6)
C12 C11 H11A 109.5
Se2 C11 H11A 109.5
C12 C11 H11B 109.5
Se2 C11 H11B 109.5
H11A C11 H11B 108.1
C11 C12 N1 111.6(7)
C11 C12 H12A 109.3
N1 C12 H12A 109.3
C11 C12 H12B 109.3
N1 C12 H12B 109.3
H12A C12 H12B 108.0
N1 C13 C14 112.6(7)
N1 C13 H13A 109.1
C14 C13 H13A 109.1
N1 C13 H13B 109.1
C14 C13 H13B 109.1
H13A C13 H13B 107.8
C13 C14 Se1 115.0(6)
C13 C14 H14A 108.5
Se1 C14 H14A 108.5
C13 C14 H14B 108.5
Se1 C14 H14B 108.5
H14A C14 H14B 107.5
N1 C15 C16 108.7(6)
N1 C15 H15A 109.9
C16 C15 H15A 109.9
N1 C15 H15B 109.9
C16 C15 H15B 109.9
H15A C15 H15B 108.3
C24 C16 C17 118.6(8)
C24 C16 C15 121.0(7)
C17 C16 C15 120.4(7)
C18 C17 C16 118.7(8)
C18 C17 H17A 120.6
C16 C17 H17A 120.6
C22 C18 C17 123.3(7)
C22 C18 O1 121.5(8)
C17 C18 O1 115.3(7)
O2 C19 O1 114.9(8)
O2 C19 C20 128.7(9)
O1 C19 C20 116.4(8)
C21 C20 C19 124.1(8)
C21 C20 H20A 117.9
C19 C20 H20A 117.9
C20 C21 C22 118.2(8)
C20 C21 C25 121.7(8)
C22 C21 C25 120.1(8)
C18 C22 C23 116.3(7)
C18 C22 C21 118.9(8)
C23 C22 C21 124.8(8)
C24 C23 C22 121.5(8)
C24 C23 H23A 119.3
C22 C23 H23A 119.3
C23 C24 C16 121.4(7)
C23 C24 H24A 119.3
C16 C24 H24A 119.3
C21 C25 H25A 109.5
C21 C25 H25B 109.5
H25A C25 H25B 109.5
C21 C25 H25C 109.5
H25A C25 H25C 109.5
H25B C25 H25C 109.5
C27 C26 H26A 109.5
C27 C26 H26B 109.5
H26A C26 H26B 109.5
C27 C26 H26C 109.5
H26A C26 H26C 109.5
H26B C26 H26C 109.5
N2 C27 C26 175(3)

loop_
_geom_bond_atom_site_label_1
_geom_bond_atom_site_label_2
_geom_bond_distance
Fe1 C4 2.024(9)
Fe1 C3 2.028(9)
Fe1 C8 2.035(11)
Fe1 C7 2.051(9)
Fe1 C9 2.056(11)
Fe1 C2 2.056(10)
Fe1 C5 2.071(9)
Fe1 C10 2.086(9)
Fe1 C6 2.100(9)
Fe1 C1 2.110(9)
N1 C13 1.493(10)
N1 C15 1.498(10)
N1 C12 1.498(9)
Se1 C1 1.898(9)
Se1 C14 1.963(8)
O1 C18 1.390(9)
O1 C19 1.399(10)
C1 C5 1.415(12)
C1 C2 1.436(12)
Cl1 O4 1.300(9)
Cl1 O6 1.341(8)
Cl1 O3 1.359(12)
Cl1 O5 1.411(7)
Se2 C6 1.878(9)
Se2 C11 1.945(8)
O2 C19 1.208(10)
C2 C3 1.396(13)
C2 H2A 0.9800
N2 C27 1.01(2)
C3 C4 1.372(13)
C3 H3A 0.9800
C4 C5 1.424(12)
C4 H4A 0.9800
C5 H5A 0.9800
C6 C10 1.416(12)
C6 C7 1.417(12)
C7 C8 1.402(14)
C7 H7A 0.9800
C8 C9 1.406(18)
C8 H8A 0.9800
C9 C10 1.430(14)
C9 H9A 0.9800
C10 H10A 0.9800
C11 C12 1.483(10)
C11 H11A 0.9700
C11 H11B 0.9700
C12 H12A 0.9700
C12 H12B 0.9700
C13 C14 1.523(11)
C13 H13A 0.9700
C13 H13B 0.9700
C14 H14A 0.9700
C14 H14B 0.9700
C15 C16 1.513(11)
C15 H15A 0.9700
C15 H15B 0.9700
C16 C24 1.388(10)
C16 C17 1.391(10)
C17 C18 1.388(11)
C17 H17A 0.9300
C18 C22 1.385(11)
C19 C20 1.437(12)
C20 C21 1.339(11)
C20 H20A 0.9300
C21 C22 1.451(11)
C21 C25 1.489(10)
C22 C23 1.395(11)
C23 C24 1.367(10)
C23 H23A 0.9300
C24 H24A 0.9300
C25 H25A 0.9600
C25 H25B 0.9600
C25 H25C 0.9600
C26 C27 1.283(17)
C26 H26A 0.9600
C26 H26B 0.9600
C26 H26C 0.9600

loop_
_geom_torsion_atom_site_label_1
_geom_torsion_atom_site_label_2
_geom_torsion_atom_site_label_3
_geom_torsion_atom_site_label_4
_geom_torsion
C14 Se1 C1 C5 11.3(9)
C14 Se1 C1 C2 -163.9(7)
C14 Se1 C1 Fe1 109.0(6)
C5 C1 C2 C3 -1.8(11)
Se1 C1 C2 C3 174.4(7)
Fe1 C1 C2 C3 -59.9(7)
C5 C1 C2 Fe1 58.1(6)
Se1 C1 C2 Fe1 -125.7(6)
C1 C2 C3 C4 2.1(12)
Fe1 C2 C3 C4 -59.6(7)
C1 C2 C3 Fe1 61.8(7)
C2 C3 C4 C5 -1.6(11)
Fe1 C3 C4 C5 -61.8(6)
C2 C3 C4 Fe1 60.3(7)
C2 C1 C5 C4 0.9(10)
Se1 C1 C5 C4 -174.8(7)
Fe1 C1 C5 C4 58.4(6)
C2 C1 C5 Fe1 -57.5(6)
Se1 C1 C5 Fe1 126.8(8)
C3 C4 C5 C1 0.4(10)
Fe1 C4 C5 C1 -60.8(6)
C3 C4 C5 Fe1 61.2(7)
C11 Se2 C6 C10 12.4(9)
C11 Se2 C6 C7 -167.0(8)
C11 Se2 C6 Fe1 -81.0(6)
C10 C6 C7 C8 1.2(12)
Se2 C6 C7 C8 -179.2(8)
Fe1 C6 C7 C8 60.1(8)
C10 C6 C7 Fe1 -58.9(7)
Se2 C6 C7 Fe1 120.7(7)
C6 C7 C8 C9 -1.4(14)
Fe1 C7 C8 C9 60.4(8)
C6 C7 C8 Fe1 -61.7(8)
C7 C8 C9 C10 1.0(13)
Fe1 C8 C9 C10 61.2(7)
C7 C8 C9 Fe1 -60.3(9)
C7 C6 C10 C9 -0.6(11)
Se2 C6 C10 C9 179.9(7)
Fe1 C6 C10 C9 -58.5(6)
C7 C6 C10 Fe1 57.9(7)
Se2 C6 C10 Fe1 -121.6(8)
C8 C9 C10 C6 -0.2(12)
Fe1 C9 C10 C6 59.8(7)
C8 C9 C10 Fe1 -60.0(8)
Se2 C11 C12 N1 -57.4(8)
C13 N1 C12 C11 -77.4(8)
C15 N1 C12 C11 154.1(7)
C15 N1 C13 C14 -73.8(8)
C12 N1 C13 C14 158.5(7)
N1 C13 C14 Se1 -45.3(9)
C13 N1 C15 C16 161.6(6)
C12 N1 C15 C16 -71.0(8)
N1 C15 C16 C24 -55.6(9)
N1 C15 C16 C17 125.8(8)
C24 C16 C17 C18 3.9(11)
C15 C16 C17 C18 -177.5(7)
C16 C17 C18 C22 -3.8(12)
C16 C17 C18 O1 176.9(7)
C19 O1 C18 C22 3.0(12)
C19 O1 C18 C17 -177.7(8)
C18 O1 C19 O2 176.8(8)
C18 O1 C19 C20 -3.2(12)
O2 C19 C20 C21 -179.7(10)
O1 C19 C20 C21 0.3(14)
C19 C20 C21 C22 2.7(14)
C19 C20 C21 C25 -179.9(8)
C17 C18 C22 C23 0.5(12)
O1 C18 C22 C23 179.8(7)
C17 C18 C22 C21 -179.1(8)
O1 C18 C22 C21 0.1(12)
C20 C21 C22 C18 -2.9(12)
C25 C21 C22 C18 179.7(8)
C20 C21 C22 C23 177.5(8)
C25 C21 C22 C23 0.1(13)
C18 C22 C23 C24 2.7(12)
C21 C22 C23 C24 -177.7(8)
C22 C23 C24 C16 -2.6(13)
C17 C16 C24 C23 -0.8(12)
C15 C16 C24 C23 -179.4(8)
